data_2215787
loop_
_publ_author_name
'Khalaji, Aliakbar Dehno'
'Slawin, Alexandra M. Z.'
'Woollins, J. Derek'

_publ_section_title
;
 Tris(1,10-phenanthroline-5,6-dione-\k^2^<i>N</i>,<i>N</i>')copper(II)
 bis(perchlorate) 4.5-hydrate
;
_journal_coeditor_code BR2056
_journal_issue 11
_journal_name_full 'Acta Crystallographica Section E'
_journal_page_first m2848
_journal_page_last m2848
_journal_paper_doi 10.1107/S1600536807052348
_journal_volume 63
_journal_year 2007
_chemical_formula_iupac '[Cu (C12 H6 N2 O2)3] (Cl O4)2 , 4.5H2 O'
_chemical_formula_moiety 'C36 H18 Cu N6 O6 2+ , 2Cl O4 - , 4.5H2 O'
_chemical_formula_sum 'C36 H27 Cl2 Cu N6 O18.5'
_chemical_formula_weight 974.08
_chemical_name_systematic
;
Tris(1,10-phenanthroline-5,6-dione-\k^2^N,N')copper(II) bis(perchlorate)
4.5-hydrate
;
_space_group_IT_number 19
_symmetry_cell_setting orthorhombic
_symmetry_space_group_name_Hall 'P 2ac 2ab'
_symmetry_space_group_name_H-M 'P 21 21 21'
_atom_sites_solution_hydrogens geom
_atom_sites_solution_primary direct
_atom_sites_solution_secondary difmap
_audit_creation_method SHELXL97
_cell_angle_alpha 90.00
_cell_angle_beta 90.00
_cell_angle_gamma 90.00
_cell_formula_units_Z 4
_cell_length_a 13.136(2)
_cell_length_b 14.071(2)
_cell_length_c 20.636(3)
_cell_measurement_reflns_used 12591
_cell_measurement_temperature 93(2)
_cell_measurement_theta_max 28.7539
_cell_measurement_theta_min 1.5502
_cell_volume 3814.3(10)
_computing_cell_refinement 'CrystalClear (Rigaku, 2004)'
_computing_data_collection 'CrystalClear (Rigaku, 2004)'
_computing_data_reduction 'CrystalClear (Rigaku, 2004)'
_computing_molecular_graphics 'SHELXTL (Sheldrick, 2003)'
_computing_publication_material 'SHELXTL (Sheldrick, 2003)'
_computing_structure_refinement 'SHELXL97 (Sheldrick, 1997)'
_computing_structure_solution 'SHELXS97 (Sheldrick, 1997)'
_diffrn_ambient_temperature 93(2)
_diffrn_measured_fraction_theta_full 0.994
_diffrn_measured_fraction_theta_max 0.994
_diffrn_measurement_device_type 'Rigaku Mercury CCD'
_diffrn_measurement_method '\w and \f'
_diffrn_radiation_monochromator confocal
_diffrn_radiation_source 'rotating anode'
_diffrn_radiation_type MoK\a
_diffrn_radiation_wavelength 0.71073
_diffrn_reflns_av_R_equivalents 0.0611
_diffrn_reflns_av_sigmaI/netI 0.0621
_diffrn_reflns_limit_h_max 15
_diffrn_reflns_limit_h_min -11
_diffrn_reflns_limit_k_max 16
_diffrn_reflns_limit_k_min -16
_diffrn_reflns_limit_l_max 24
_diffrn_reflns_limit_l_min -23
_diffrn_reflns_number 24980
_diffrn_reflns_theta_full 25.00
_diffrn_reflns_theta_max 25.35
_diffrn_reflns_theta_min 2.12
_exptl_absorpt_coefficient_mu 0.806
_exptl_absorpt_correction_T_max 0.923
_exptl_absorpt_correction_T_min 0.920
_exptl_absorpt_correction_type multi-scan
_exptl_absorpt_process_details '(CrystalClear; Rigaku, 2004)'
_exptl_crystal_colour green
_exptl_crystal_density_diffrn 1.696
_exptl_crystal_density_method 'not measured'
_exptl_crystal_description prism
_exptl_crystal_F_000 1984
_exptl_crystal_size_max 0.1000
_exptl_crystal_size_mid 0.1000
_exptl_crystal_size_min 0.1000
_refine_diff_density_max 0.531
_refine_diff_density_min -0.445
_refine_ls_abs_structure_details 'Flack (1983), with how many Friedel pairs?'
_refine_ls_abs_structure_Flack 0.517(14)
_refine_ls_extinction_method none
_refine_ls_goodness_of_fit_ref 0.954
_refine_ls_hydrogen_treatment constr
_refine_ls_matrix_type full
_refine_ls_number_parameters 534
_refine_ls_number_reflns 6940
_refine_ls_number_restraints 0
_refine_ls_restrained_S_all 0.954
_refine_ls_R_factor_all 0.0544
_refine_ls_R_factor_gt 0.0468
_refine_ls_shift/su_max 0.016
_refine_ls_shift/su_mean 0.002
_refine_ls_structure_factor_coef Fsqd
_refine_ls_weighting_details 'calc w = 1/[\s^2^(Fo^2^)+(0.066P)^2^+2.3835P] where P=(Fo^2^+2Fc^2^)/3'
_refine_ls_weighting_scheme calc
_refine_ls_wR_factor_gt 0.1147
_refine_ls_wR_factor_ref 0.1216
_reflns_number_gt 6206
_reflns_number_total 6940
_reflns_threshold_expression I>2\s(I)
_cod_data_source_file br2056.cif
_cod_data_source_block I
_cod_original_cell_volume 3814.2(10)
_cod_original_sg_symbol_H-M 'P21 21 21'
_cod_original_formula_sum 'C36 H27 Cl2 Cu N6 O18.50'
_cod_database_code 2215787
_cod_database_fobs_code 2215787

loop_
_symmetry_equiv_pos_as_xyz
'x, y, z'
'-x+1/2, -y, z+1/2'
'-x, y+1/2, -z+1/2'
'x+1/2, -y+1/2, -z'

loop_
_atom_site_type_symbol
_atom_site_label
_atom_site_fract_x
_atom_site_fract_y
_atom_site_fract_z
_atom_site_U_iso_or_equiv
_atom_site_adp_type
_atom_site_calc_flag
_atom_site_refinement_flags
_atom_site_occupancy
Cu Cu1 0.80991(4) 0.51514(3) -0.06737(2) 0.02531(13) Uani d . 1
C C1A 0.6817(3) 0.3910(3) 0.00640(17) 0.0245(8) Uani d . 1
N N1 0.7794(3) 0.4193(2) 0.00456(15) 0.0246(8) Uani d . 1
C C2 0.8461(4) 0.3783(3) 0.04414(19) 0.0293(10) Uani d . 1
H H2A 0.9149 0.3989 0.0429 0.035 Uiso calc R 1
C C3 0.8192(4) 0.3058(3) 0.08770(18) 0.0296(9) Uani d . 1
H H3A 0.8680 0.2788 0.1162 0.036 Uiso calc R 1
C C4 0.7188(4) 0.2751(3) 0.0875(2) 0.0326(11) Uani d . 1
H H4A 0.6978 0.2250 0.1154 0.039 Uiso calc R 1
C C4A 0.6494(4) 0.3183(3) 0.04634(19) 0.0292(9) Uani d . 1
C C5 0.5416(4) 0.2886(3) 0.0463(2) 0.0311(10) Uani d . 1
O O5 0.5114(3) 0.2206(2) 0.07747(16) 0.0402(8) Uani d . 1
C C6 0.4668(4) 0.3469(3) 0.0055(2) 0.0318(10) Uani d . 1
O O6 0.3748(3) 0.3364(2) 0.01319(15) 0.0411(8) Uani d . 1
C C6A 0.5092(3) 0.4159(3) -0.04171(19) 0.0271(9) Uani d . 1
C C7 0.4487(4) 0.4575(3) -0.0889(2) 0.0339(10) Uani d . 1
H H7A 0.3783 0.4428 -0.0919 0.041 Uiso calc R 1
C C8 0.4929(3) 0.5202(3) -0.13128(19) 0.0340(10) Uani d . 1
H H8A 0.4534 0.5492 -0.1644 0.041 Uiso calc R 1
C C9 0.5950(4) 0.5410(3) -0.1255(2) 0.0323(10) Uani d . 1
H H9A 0.6244 0.5856 -0.1546 0.039 Uiso calc R 1
N N10 0.6545(2) 0.5005(2) -0.08031(14) 0.0252(7) Uani d . 1
C C10A 0.6118(3) 0.4370(3) -0.03969(19) 0.0259(9) Uani d . 1
C C11A 0.8654(3) 0.4356(3) -0.19842(18) 0.0231(8) Uani d . 1
N N11 0.8339(3) 0.4002(2) -0.14182(15) 0.0264(8) Uani d . 1
C C12 0.8182(4) 0.3058(3) -0.1370(2) 0.0296(9) Uani d . 1
H H12A 0.7941 0.2808 -0.0971 0.035 Uiso calc R 1
C C13 0.8357(4) 0.2443(3) -0.1878(2) 0.0354(11) Uani d . 1
H H13A 0.8227 0.1782 -0.1831 0.042 Uiso calc R 1
C C14 0.8727(4) 0.2803(3) -0.2457(2) 0.0318(10) Uani d . 1
H H14A 0.8868 0.2392 -0.2812 0.038 Uiso calc R 1
C C14A 0.8887(3) 0.3774(3) -0.25086(19) 0.0284(9) Uani d . 1
C C15 0.9276(3) 0.4188(3) -0.3117(2) 0.0303(10) Uani d . 1
O O15 0.9565(3) 0.3708(2) -0.35700(14) 0.0399(8) Uani d . 1
C C16 0.9344(3) 0.5279(3) -0.31652(18) 0.0285(9) Uani d . 1
O O16 0.9674(2) 0.5632(2) -0.36579(14) 0.0354(7) Uani d . 1
C C16A 0.9003(3) 0.5846(3) -0.26048(19) 0.0264(9) Uani d . 1
C C17 0.8983(3) 0.6839(3) -0.2627(2) 0.0299(10) Uani d . 1
H H17A 0.9181 0.7163 -0.3011 0.036 Uiso calc R 1
C C18 0.8676(4) 0.7345(3) -0.2094(2) 0.0308(10) Uani d . 1
H H18A 0.8641 0.8019 -0.2106 0.037 Uiso calc R 1
C C19 0.8418(3) 0.6850(3) -0.1536(2) 0.0286(10) Uani d . 1
H H19A 0.8233 0.7202 -0.1161 0.034 Uiso calc R 1
N N20 0.8418(3) 0.5896(2) -0.15016(15) 0.0252(8) Uani d . 1
C C20A 0.8708(3) 0.5402(3) -0.20334(19) 0.0262(9) Uani d . 1
C C21A 0.9652(4) 0.6034(3) 0.0173(2) 0.0406(12) Uani d . 1
N N21 0.9543(3) 0.5403(3) -0.03255(16) 0.0378(10) Uani d . 1
C C22 1.0360(4) 0.4910(3) -0.0517(2) 0.0401(11) Uani d . 1
H H22A 1.0288 0.4475 -0.0867 0.048 Uiso calc R 1
C C23 1.1302(4) 0.5004(4) -0.0230(2) 0.0560(14) Uani d . 1
H H23A 1.1860 0.4629 -0.0373 0.067 Uiso calc R 1
C C24 1.1423(5) 0.5650(5) 0.0266(3) 0.0622(17) Uani d . 1
H H24A 1.2070 0.5743 0.0462 0.075 Uiso calc R 1
C C24A 1.0580(5) 0.6160(4) 0.0474(2) 0.0503(14) Uani d . 1
C C25 1.0674(5) 0.6847(4) 0.1013(3) 0.0605(17) Uani d . 1
O O25 1.1476(4) 0.7083(4) 0.1246(2) 0.0977(19) Uani d . 1
C C26 0.9694(5) 0.7303(3) 0.1277(2) 0.0470(14) Uani d . 1
O O26 0.9727(3) 0.7770(2) 0.17717(15) 0.0567(11) Uani d . 1
C C26A 0.8755(4) 0.7166(3) 0.0904(2) 0.0411(13) Uani d . 1
C C27 0.7863(5) 0.7642(3) 0.1079(2) 0.0474(15) Uani d . 1
H H27A 0.7860 0.8066 0.1437 0.057 Uiso calc R 1
C C28 0.6988(5) 0.7487(3) 0.0725(2) 0.0492(14) Uani d . 1
H H28A 0.6370 0.7802 0.0829 0.059 Uiso calc R 1
C C29 0.7045(5) 0.6855(4) 0.0211(2) 0.0452(13) Uani d . 1
H H29A 0.6441 0.6740 -0.0030 0.054 Uiso calc R 1
N N30 0.7889(4) 0.6394(3) 0.00283(17) 0.0392(10) Uani d . 1
C C30A 0.8739(4) 0.6550(3) 0.0371(2) 0.0387(12) Uani d . 1
Cl Cl1 0.86111(8) 0.51099(7) 0.19790(4) 0.0303(2) Uani d . 1
O O1 0.9516(2) 0.5291(2) 0.15943(14) 0.0410(8) Uani d . 1
O O2 0.8557(3) 0.5791(2) 0.25014(14) 0.0388(8) Uani d . 1
O O3 0.8655(3) 0.4168(2) 0.22383(14) 0.0427(9) Uani d . 1
O O4 0.7724(2) 0.5215(2) 0.15703(12) 0.0348(7) Uani d . 1
Cl Cl2 0.32975(8) 0.49483(7) 0.29448(4) 0.0328(2) Uani d . 1
O O7 0.3919(3) 0.4244(2) 0.32687(16) 0.0408(8) Uani d . 1
O O8 0.3279(6) 0.5780(3) 0.3307(2) 0.115(3) Uani d . 1
O O9 0.3686(3) 0.5139(3) 0.23209(16) 0.0647(11) Uani d . 1
O O10 0.2305(3) 0.4562(4) 0.2882(2) 0.0905(17) Uani d . 1
O O51 0.1547 0.4507 0.1543 0.067 Uani d . 1
H H51A 0.1842 0.4394 0.1973 0.080 Uiso d . 1
H H51B 0.2066 0.4371 0.1215 0.080 Uiso d . 1
O O52 0.4579 0.6529 0.0193 0.107 Uani d . 1
H H52A 0.5011 0.6369 0.0564 0.128 Uiso d . 1
H H52B 0.3868 0.6411 0.0314 0.128 Uiso d . 1
O O53 1.0080 0.7094 0.3069 0.066 Uani d . 1
H H53A 0.9624 0.6593 0.2913 0.079 Uiso d . 1
H H53B 1.0080 0.7595 0.2739 0.079 Uiso d . 1
O O54 0.9179 0.7872 0.4193 0.051 Uani d . 1
H H54A 0.9425 0.7758 0.3751 0.061 Uiso d . 1
H H54B 0.8740 0.8435 0.4185 0.061 Uiso d . 1
O O55 0.3445 0.5341 0.0856 0.095 Uani d P 0.50
H H55A 0.2844 0.5078 0.1073 0.114 Uiso d P 0.50
H H55B 0.3979 0.5094 0.1141 0.114 Uiso d P 0.50

loop_
_atom_site_aniso_label
_atom_site_aniso_U_11
_atom_site_aniso_U_22
_atom_site_aniso_U_33
_atom_site_aniso_U_12
_atom_site_aniso_U_13
_atom_site_aniso_U_23
Cu1 0.0312(3) 0.0204(2) 0.0243(2) -0.0016(2) 0.00168(19) 0.00085(19)
C1A 0.028(2) 0.0215(19) 0.0244(18) 0.0010(19) 0.0033(17) -0.0046(15)
N1 0.029(2) 0.0223(17) 0.0220(15) 0.0037(15) -0.0006(14) -0.0029(13)
C2 0.031(2) 0.029(2) 0.0281(19) 0.000(2) 0.0021(18) -0.0007(17)
C3 0.039(3) 0.028(2) 0.0227(18) 0.001(2) 0.0014(19) -0.0005(16)
C4 0.048(3) 0.019(2) 0.031(2) -0.001(2) 0.010(2) 0.0009(17)
C4A 0.034(3) 0.0209(19) 0.032(2) 0.0024(19) 0.0056(19) 0.0002(17)
C5 0.038(3) 0.021(2) 0.034(2) 0.000(2) 0.0068(19) -0.0006(18)
O5 0.0390(19) 0.0274(16) 0.0543(19) -0.0054(15) 0.0096(16) 0.0076(15)
C6 0.033(3) 0.031(2) 0.032(2) 0.000(2) 0.0015(19) -0.0103(18)
O6 0.033(2) 0.048(2) 0.0424(17) -0.0055(16) 0.0050(15) -0.0027(15)
C6A 0.025(2) 0.024(2) 0.0323(19) 0.0042(19) 0.0040(18) -0.0040(17)
C7 0.032(2) 0.033(2) 0.037(2) 0.002(2) -0.0027(19) -0.0071(19)
C8 0.036(2) 0.032(2) 0.034(2) 0.004(2) -0.0058(18) -0.004(2)
C9 0.041(3) 0.028(2) 0.0287(19) 0.002(2) -0.0001(19) -0.0019(17)
N10 0.0296(18) 0.0210(17) 0.0249(14) 0.0011(16) 0.0003(13) -0.0015(13)
C10A 0.031(2) 0.0173(18) 0.0291(19) 0.0027(18) 0.0038(18) -0.0038(16)
C11A 0.021(2) 0.0203(19) 0.0281(19) -0.0011(17) -0.0015(18) 0.0020(16)
N11 0.029(2) 0.0197(16) 0.0307(17) -0.0023(15) -0.0020(15) 0.0051(14)
C12 0.034(2) 0.022(2) 0.033(2) 0.000(2) -0.002(2) 0.0076(16)
C13 0.039(3) 0.026(2) 0.041(2) 0.000(2) -0.006(2) 0.0050(19)
C14 0.035(3) 0.029(2) 0.031(2) 0.003(2) -0.0039(19) -0.0046(18)
C14A 0.028(2) 0.026(2) 0.032(2) 0.0008(19) -0.0014(18) 0.0006(18)
C15 0.030(2) 0.030(2) 0.031(2) 0.004(2) -0.0082(19) -0.0008(19)
O15 0.051(2) 0.0372(18) 0.0319(15) 0.0018(17) 0.0037(15) -0.0037(14)
C16 0.024(2) 0.034(2) 0.028(2) 0.006(2) -0.0018(16) 0.0024(19)
O16 0.0331(18) 0.0413(18) 0.0317(15) 0.0030(15) 0.0064(14) 0.0067(14)
C16A 0.021(2) 0.026(2) 0.033(2) -0.0038(18) -0.0024(18) 0.0060(17)
C17 0.031(2) 0.028(2) 0.031(2) -0.007(2) 0.0001(19) 0.0129(18)
C18 0.033(3) 0.019(2) 0.040(2) -0.0010(19) 0.001(2) 0.0044(18)
C19 0.033(3) 0.0178(19) 0.035(2) 0.0027(18) 0.0045(19) 0.0016(17)
N20 0.0241(19) 0.0213(16) 0.0304(17) -0.0018(15) 0.0005(14) 0.0012(14)
C20A 0.024(2) 0.024(2) 0.0300(19) 0.0020(17) 0.0019(18) -0.0004(16)
C21A 0.061(3) 0.030(2) 0.031(2) -0.023(3) 0.013(2) -0.0012(19)
N21 0.058(3) 0.027(2) 0.0290(18) -0.0123(19) 0.0061(18) -0.0039(15)
C22 0.047(3) 0.033(2) 0.040(2) -0.015(2) 0.014(2) -0.006(2)
C23 0.049(3) 0.064(4) 0.054(3) -0.008(3) 0.024(3) -0.008(3)
C24 0.044(3) 0.088(4) 0.055(3) -0.033(3) 0.011(3) -0.009(3)
C24A 0.052(3) 0.054(3) 0.045(3) -0.031(3) 0.010(2) -0.010(2)
C25 0.071(4) 0.063(4) 0.047(3) -0.039(3) 0.013(3) -0.017(3)
O25 0.067(3) 0.141(5) 0.084(3) -0.064(3) 0.010(3) -0.054(3)
C26 0.069(4) 0.036(3) 0.036(2) -0.024(3) 0.007(3) 0.000(2)
O26 0.098(3) 0.039(2) 0.0333(17) -0.022(2) -0.0034(19) -0.0107(15)
C26A 0.068(4) 0.027(2) 0.028(2) -0.018(3) 0.011(2) -0.0004(18)
C27 0.081(4) 0.028(2) 0.033(2) -0.008(3) 0.015(3) 0.003(2)
C28 0.075(4) 0.035(2) 0.037(2) -0.003(3) 0.015(3) 0.006(2)
C29 0.062(4) 0.038(3) 0.036(2) 0.000(3) 0.004(2) 0.002(2)
N30 0.057(3) 0.031(2) 0.0296(18) -0.008(2) 0.0066(19) -0.0013(15)
C30A 0.062(4) 0.024(2) 0.029(2) -0.015(2) 0.006(2) 0.0004(18)
Cl1 0.0333(5) 0.0283(5) 0.0293(4) -0.0004(5) 0.0005(4) -0.0001(4)
O1 0.0320(17) 0.050(2) 0.0408(16) -0.0003(16) 0.0051(13) 0.0053(16)
O2 0.0432(19) 0.0342(16) 0.0392(16) 0.0003(15) -0.0021(15) -0.0133(14)
O3 0.069(3) 0.0270(16) 0.0323(16) 0.0022(17) -0.0044(17) 0.0060(13)
O4 0.0352(16) 0.0389(17) 0.0301(14) 0.0020(15) -0.0035(12) 0.0009(14)
Cl2 0.0358(6) 0.0303(5) 0.0323(5) 0.0006(5) 0.0008(4) -0.0055(4)
O7 0.046(2) 0.0279(16) 0.0488(18) 0.0069(16) 0.0003(16) 0.0036(14)
O8 0.224(7) 0.045(2) 0.077(3) 0.066(3) -0.080(4) -0.037(2)
O9 0.079(3) 0.059(2) 0.056(2) 0.018(2) 0.030(2) 0.0241(19)
O10 0.035(2) 0.133(4) 0.104(3) -0.023(3) -0.009(2) 0.065(3)
O51 0.060 0.080 0.060 0.018 -0.008 -0.015
O52 0.131 0.119 0.070 0.039 -0.033 0.004
O53 0.081 0.068 0.049 -0.021 -0.009 0.007
O54 0.042 0.052 0.058 -0.005 -0.007 0.013
O55 0.078 0.130 0.078 0.012 -0.018 0.026

loop_
_atom_type_symbol
_atom_type_description
_atom_type_scat_dispersion_real
_atom_type_scat_dispersion_imag
_atom_type_scat_source
C C 0.0033 0.0000 'International Tables Vol C Tables 4.2.6.8 and 6.1.1.4'
H H 0.0000 0.0000 'International Tables Vol C Tables 4.2.6.8 and 6.1.1.4'
N N 0.0061 0.0000 'International Tables Vol C Tables 4.2.6.8 and 6.1.1.4'
O O 0.0106 0.0000 'International Tables Vol C Tables 4.2.6.8 and 6.1.1.4'
Cl Cl 0.1484 0.0000 'International Tables Vol C Tables 4.2.6.8 and 6.1.1.4'
Cu Cu 0.3201 0.0000 'International Tables Vol C Tables 4.2.6.8 and 6.1.1.4'

loop_
_geom_angle_atom_site_label_1
_geom_angle_atom_site_label_2
_geom_angle_atom_site_label_3
_geom_angle
N1 Cu1 N20 169.47(13)
N1 Cu1 N21 92.32(14)
N20 Cu1 N21 90.84(14)
N1 Cu1 N10 80.48(13)
N20 Cu1 N10 98.36(13)
N21 Cu1 N10 166.19(13)
N1 Cu1 N11 92.81(12)
N20 Cu1 N11 76.69(12)
N21 Cu1 N11 103.45(14)
N10 Cu1 N11 88.75(13)
N1 Cu1 N30 91.19(12)
N20 Cu1 N30 99.32(13)
N21 Cu1 N30 76.04(16)
N10 Cu1 N30 92.24(15)
N11 Cu1 N30 175.99(13)
N1 C1A C4A 122.0(4)
N1 C1A C10A 116.5(4)
C4A C1A C10A 121.3(4)
C2 N1 C1A 118.9(4)
C2 N1 Cu1 127.1(3)
C1A N1 Cu1 113.8(3)
N1 C2 C3 122.9(4)
N1 C2 H2A 118.6
C3 C2 H2A 118.6
C4 C3 C2 117.6(4)
C4 C3 H3A 121.2
C2 C3 H3A 121.2
C4A C4 C3 119.3(4)
C4A C4 H4A 120.3
C3 C4 H4A 120.3
C1A C4A C4 119.2(4)
C1A C4A C5 120.3(4)
C4 C4A C5 120.4(4)
O5 C5 C4A 122.3(4)
O5 C5 C6 120.0(4)
C4A C5 C6 117.6(4)
O6 C6 C6A 122.1(4)
O6 C6 C5 119.8(4)
C6A C6 C5 118.0(4)
C10A C6A C7 119.3(4)
C10A C6A C6 119.2(4)
C7 C6A C6 121.5(4)
C8 C7 C6A 118.4(4)
C8 C7 H7A 120.8
C6A C7 H7A 120.8
C7 C8 C9 119.6(4)
C7 C8 H8A 120.2
C9 C8 H8A 120.2
N10 C9 C8 122.4(4)
N10 C9 H9A 118.8
C8 C9 H9A 118.8
C9 N10 C10A 118.1(4)
C9 N10 Cu1 128.4(3)
C10A N10 Cu1 113.4(3)
N10 C10A C6A 122.0(4)
N10 C10A C1A 115.7(4)
C6A C10A C1A 122.2(4)
N11 C11A C14A 121.9(4)
N11 C11A C20A 116.6(4)
C14A C11A C20A 121.5(4)
C11A N11 C12 118.7(3)
C11A N11 Cu1 111.8(2)
C12 N11 Cu1 129.5(3)
N11 C12 C13 122.5(4)
N11 C12 H12A 118.7
C13 C12 H12A 118.7
C14 C13 C12 119.0(4)
C14 C13 H13A 120.5
C12 C13 H13A 120.5
C13 C14 C14A 118.6(4)
C13 C14 H14A 120.7
C14A C14 H14A 120.7
C11A C14A C14 119.2(4)
C11A C14A C15 120.4(4)
C14 C14A C15 120.4(4)
O15 C15 C14A 122.9(4)
O15 C15 C16 119.1(4)
C14A C15 C16 117.9(4)
O16 C16 C16A 123.0(4)
O16 C16 C15 118.9(4)
C16A C16 C15 118.1(4)
C20A C16A C17 118.2(4)
C20A C16A C16 120.5(4)
C17 C16A C16 121.3(4)
C18 C17 C16A 119.8(4)
C18 C17 H17A 120.1
C16A C17 H17A 120.1
C17 C18 C19 118.5(4)
C17 C18 H18A 120.8
C19 C18 H18A 120.8
N20 C19 C18 123.1(4)
N20 C19 H19A 118.5
C18 C19 H19A 118.5
C19 N20 C20A 118.0(3)
C19 N20 Cu1 123.7(3)
C20A N20 Cu1 118.1(3)
N20 C20A C16A 122.4(4)
N20 C20A C11A 116.2(4)
C16A C20A C11A 121.3(4)
C24A C21A N21 120.9(5)
C24A C21A C30A 122.4(4)
N21 C21A C30A 116.6(5)
C22 N21 C21A 118.4(4)
C22 N21 Cu1 123.1(3)
C21A N21 Cu1 118.1(3)
N21 C22 C23 122.9(4)
N21 C22 H22A 118.5
C23 C22 H22A 118.5
C22 C23 C24 119.1(5)
C22 C23 H23A 120.4
C24 C23 H23A 120.4
C24A C24 C23 118.6(5)
C24A C24 H24A 120.7
C23 C24 H24A 120.7
C21A C24A C24 120.0(5)
C21A C24A C25 119.7(6)
C24 C24A C25 120.3(5)
O25 C25 C24A 123.6(6)
O25 C25 C26 118.4(5)
C24A C25 C26 118.0(5)
O26 C26 C26A 122.9(6)
O26 C26 C25 119.5(5)
C26A C26 C25 117.6(4)
C27 C26A C30A 119.1(5)
C27 C26A C26 120.5(4)
C30A C26A C26 120.4(5)
C28 C27 C26A 119.1(4)
C28 C27 H27A 120.4
C26A C27 H27A 120.4
C27 C28 C29 117.4(6)
C27 C28 H28A 121.3
C29 C28 H28A 121.3
N30 C29 C28 124.8(6)
N30 C29 H29A 117.6
C28 C29 H29A 117.6
C30A N30 C29 117.6(4)
C30A N30 Cu1 111.0(3)
C29 N30 Cu1 130.4(4)
N30 C30A C26A 121.9(5)
N30 C30A C21A 117.1(4)
C26A C30A C21A 121.0(5)
O3 Cl1 O2 109.71(18)
O3 Cl1 O4 110.2(2)
O2 Cl1 O4 109.14(19)
O3 Cl1 O1 109.5(2)
O2 Cl1 O1 109.4(2)
O4 Cl1 O1 108.86(16)
O8 Cl2 O9 109.8(3)
O8 Cl2 O10 110.8(4)
O9 Cl2 O10 108.8(3)
O8 Cl2 O7 109.8(2)
O9 Cl2 O7 110.3(2)
O10 Cl2 O7 107.3(2)
H51A O51 H51B 108.5
H52A O52 H52B 108.3
H53A O53 H53B 106.8
H54A O54 H54B 108.2
H55A O55 H55B 99.7

loop_
_geom_bond_atom_site_label_1
_geom_bond_atom_site_label_2
_geom_bond_distance
_geom_bond_publ_flag
Cu1 N1 2.045(3) yes
Cu1 N20 2.047(3) yes
Cu1 N21 2.059(4) yes
Cu1 N10 2.069(3) yes
Cu1 N11 2.253(3) yes
Cu1 N30 2.288(4) yes
C1A N1 1.344(5) ?
C1A C4A 1.380(6) ?
C1A C10A 1.473(6) ?
N1 C2 1.330(5) ?
C2 C3 1.404(6) ?
C2 H2A 0.9500 ?
C3 C4 1.389(7) ?
C3 H3A 0.9500 ?
C4 C4A 1.386(6) ?
C4 H4A 0.9500 ?
C4A C5 1.476(7) ?
C5 O5 1.218(5) ?
C5 C6 1.532(6) ?
C6 O6 1.228(6) ?
C6 C6A 1.485(6) ?
C6A C10A 1.381(6) ?
C6A C7 1.387(6) ?
C7 C8 1.371(6) ?
C7 H7A 0.9500 ?
C8 C9 1.377(6) ?
C8 H8A 0.9500 ?
C9 N10 1.344(5) ?
C9 H9A 0.9500 ?
N10 C10A 1.347(5) ?
C11A N11 1.336(5) ?
C11A C14A 1.391(6) ?
C11A C20A 1.477(5) ?
N11 C12 1.347(5) ?
C12 C13 1.378(6) ?
C12 H12A 0.9500 ?
C13 C14 1.387(6) ?
C13 H13A 0.9500 ?
C14 C14A 1.387(6) ?
C14 H14A 0.9500 ?
C14A C15 1.476(6) ?
C15 O15 1.214(5) ?
C15 C16 1.541(6) ?
C16 O16 1.212(5) ?
C16 C16A 1.475(6) ?
C16A C20A 1.389(5) ?
C16A C17 1.399(6) ?
C17 C18 1.372(6) ?
C17 H17A 0.9500 ?
C18 C19 1.387(6) ?
C18 H18A 0.9500 ?
C19 N20 1.345(5) ?
C19 H19A 0.9500 ?
N20 C20A 1.353(5) ?
C21A C24A 1.380(8) ?
C21A N21 1.367(5) ?
C21A C30A 1.460(8) ?
N21 C22 1.338(6) ?
C22 C23 1.378(7) ?
C22 H22A 0.9500 ?
C23 C24 1.378(8) ?
C23 H23A 0.9500 ?
C24 C24A 1.387(9) ?
C24 H24A 0.9500 ?
C24A C25 1.480(7) ?
C25 O25 1.205(7) ?
C25 C26 1.538(9) ?
C26 O26 1.215(6) ?
C26 C26A 1.466(8) ?
C26A C27 1.397(8) ?
C26A C30A 1.400(6) ?
C27 C28 1.379(8) ?
C27 H27A 0.9500 ?
C28 C29 1.386(7) ?
C28 H28A 0.9500 ?
C29 N30 1.338(7) ?
C29 H29A 0.9500 ?
N30 C30A 1.340(7) ?
Cl1 O3 1.430(3) ?
Cl1 O2 1.444(3) ?
Cl1 O4 1.446(3) ?
Cl1 O1 1.452(3) ?
Cl2 O8 1.389(4) ?
Cl2 O9 1.410(3) ?
Cl2 O10 1.418(4) ?
Cl2 O7 1.448(3) ?
O51 H51A 0.9799 ?
O51 H51B 0.9801 ?
O52 H52A 0.9799 ?
O52 H52B 0.9799 ?
O53 H53A 0.9801 ?
O53 H53B 0.9799 ?
O54 H54A 0.9800 ?
O54 H54B 0.9801 ?
O55 H55A 0.9800 ?
O55 H55B 0.9800 ?

loop_
_geom_hbond_atom_site_label_D
_geom_hbond_atom_site_label_H
_geom_hbond_atom_site_label_A
_geom_hbond_site_symmetry_A
_geom_hbond_distance_DH
_geom_hbond_distance_HA
_geom_hbond_distance_DA
_geom_hbond_angle_DHA
O51 H51A O10 . 0.98 1.99 2.937(5) 162.8
O51 H51B O55 . 0.98 2.39 3.099 129.1
O52 H52A O15 2_665 0.98 1.87 2.810(3) 158.6
O52 H52B O55 . 0.98 1.96 2.623 123.1
O53 H53A O2 . 0.98 1.99 2.956(3) 168.3
O53 H53B O26 . 0.98 2.06 2.878(3) 139.3
O54 H54A O53 . 0.98 1.90 2.824 157.1
O54 H54B O51 3_655 0.98 2.16 2.917 132.6
O55 H55A O51 . 0.98 2.12 3.099 179.9
O55 H55B O16 2_665 0.98 2.08 2.998(3) 154.4
